data_2211268
loop_
_publ_author_name
'Chen, Xin'
'Yu, Ming'

_publ_section_title
;
 4-Formyl-2-methoxyphenyl 4-methylbenzenesulfonate
;
_journal_coeditor_code AT2161
_journal_issue 12
_journal_name_full 'Acta Crystallographica Section E'
_journal_page_first o5775
_journal_page_last o5776
_journal_paper_doi 10.1107/S1600536806049221
_journal_volume 62
_journal_year 2006
_chemical_formula_iupac 'C15 H14 O5 S'
_chemical_formula_moiety 'C15 H14 O5 S'
_chemical_formula_sum 'C15 H14 O5 S'
_chemical_formula_weight 306.33
_chemical_name_systematic
;
4-Formyl-2-methoxyphenyl 4-methylbenzenesulfonate
;
_space_group_IT_number 2
_symmetry_cell_setting triclinic
_symmetry_space_group_name_Hall '-P 1'
_symmetry_space_group_name_H-M 'P -1'
_atom_sites_solution_hydrogens geom
_atom_sites_solution_primary direct
_atom_sites_solution_secondary difmap
_audit_creation_method SHELXL97
_cell_angle_alpha 95.956(15)
_cell_angle_beta 99.931(14)
_cell_angle_gamma 102.640(13)
_cell_formula_units_Z 2
_cell_length_a 7.787(7)
_cell_length_b 8.750(7)
_cell_length_c 11.083(10)
_cell_measurement_reflns_used 1484
_cell_measurement_temperature 294(2)
_cell_measurement_theta_max 25.54
_cell_measurement_theta_min 2.74
_cell_volume 717.9(11)
_computing_cell_refinement 'SAINT (Bruker, 1999)'
_computing_data_collection 'SMART (Bruker, 1999)'
_computing_data_reduction SAINT
_computing_molecular_graphics 'SHELXTL (Sheldrick, 1997b)'
_computing_publication_material SHELXTL
_computing_structure_refinement 'SHELXL97 (Sheldrick, 1997a)'
_computing_structure_solution 'SHELXS97 (Sheldrick, 1997a)'
_diffrn_ambient_temperature 294(2)
_diffrn_measured_fraction_theta_full 0.991
_diffrn_measured_fraction_theta_max 0.991
_diffrn_measurement_device_type 'Bruker SMART APEX CCD area-detector'
_diffrn_measurement_method '\f and \w'
_diffrn_radiation_monochromator graphite
_diffrn_radiation_source 'fine-focus sealed tube'
_diffrn_radiation_type MoK\a
_diffrn_radiation_wavelength 0.71073
_diffrn_reflns_av_R_equivalents 0.0318
_diffrn_reflns_av_sigmaI/netI 0.0508
_diffrn_reflns_limit_h_max 8
_diffrn_reflns_limit_h_min -9
_diffrn_reflns_limit_k_max 10
_diffrn_reflns_limit_k_min -9
_diffrn_reflns_limit_l_max 13
_diffrn_reflns_limit_l_min -11
_diffrn_reflns_number 3658
_diffrn_reflns_theta_full 25.00
_diffrn_reflns_theta_max 25.00
_diffrn_reflns_theta_min 1.89
_diffrn_standards_number 0
_exptl_absorpt_coefficient_mu 0.244
_exptl_absorpt_correction_T_max 0.962
_exptl_absorpt_correction_T_min 0.921
_exptl_absorpt_correction_type multi-scan
_exptl_absorpt_process_details '(SADABS; Sheldrick, 1996)'
_exptl_crystal_colour colourless
_exptl_crystal_density_diffrn 1.417
_exptl_crystal_density_method 'not measured'
_exptl_crystal_description block
_exptl_crystal_F_000 320
_exptl_crystal_size_max 0.26
_exptl_crystal_size_mid 0.22
_exptl_crystal_size_min 0.16
_refine_diff_density_max 0.421
_refine_diff_density_min -0.432
_refine_ls_extinction_method none
_refine_ls_goodness_of_fit_ref 1.084
_refine_ls_hydrogen_treatment constr
_refine_ls_matrix_type full
_refine_ls_number_parameters 192
_refine_ls_number_reflns 2516
_refine_ls_number_restraints 6
_refine_ls_restrained_S_all 1.090
_refine_ls_R_factor_all 0.0824
_refine_ls_R_factor_gt 0.0572
_refine_ls_shift/su_max 0.004
_refine_ls_shift/su_mean 0.000
_refine_ls_structure_factor_coef Fsqd
_refine_ls_weighting_details 'calc w = 1/[\s^2^(Fo^2^)+(0.126P)^2^] where P=(Fo^2^+2Fc^2^)/3'
_refine_ls_weighting_scheme calc
_refine_ls_wR_factor_gt 0.1639
_refine_ls_wR_factor_ref 0.1963
_reflns_number_gt 1792
_reflns_number_total 2516
_reflns_threshold_expression I>2\s(I)
_cod_data_source_file at2161.cif
_cod_data_source_block I
_cod_database_code 2211268
_cod_database_fobs_code 2211268

loop_
_symmetry_equiv_pos_as_xyz
'x, y, z'
'-x, -y, -z'

loop_
_atom_site_type_symbol
_atom_site_label
_atom_site_fract_x
_atom_site_fract_y
_atom_site_fract_z
_atom_site_U_iso_or_equiv
_atom_site_adp_type
_atom_site_calc_flag
_atom_site_refinement_flags
_atom_site_occupancy
S S1 0.34925(11) 0.48864(8) 0.72012(9) 0.0566(4) Uani d . 1
O O1 0.4731(4) 0.4355(3) 0.8055(3) 0.0793(9) Uani d . 1
O O2 0.2513(4) 0.3876(3) 0.6099(3) 0.0733(8) Uani d . 1
O O3 0.4755(3) 0.6388(2) 0.6814(2) 0.0526(6) Uani d . 1
O O4 0.4314(3) 0.9132(2) 0.7779(2) 0.0582(7) Uani d . 1
O O5 0.1095(5) 0.9774(4) 0.2604(3) 0.1065(11) Uani d U 1
C C1 0.2029(4) 0.5696(3) 0.7946(3) 0.0467(8) Uani d . 1
C C2 0.0451(4) 0.5856(4) 0.7258(3) 0.0521(8) Uani d . 1
H H2 0.0154 0.5516 0.6409 0.063 Uiso calc R 1
C C3 -0.0681(4) 0.6526(4) 0.7842(3) 0.0548(9) Uani d . 1
H H3 -0.1753 0.6636 0.7382 0.066 Uiso calc R 1
C C4 -0.0255(4) 0.7039(4) 0.9101(3) 0.0544(9) Uani d . 1
C C5 0.1334(5) 0.6867(4) 0.9760(3) 0.0638(10) Uani d . 1
H H5 0.1638 0.7212 1.0609 0.077 Uiso calc R 1
C C6 0.2483(5) 0.6201(4) 0.9199(3) 0.0620(9) Uani d . 1
H H6 0.3556 0.6093 0.9660 0.074 Uiso calc R 1
C C7 -0.1491(6) 0.7775(5) 0.9731(4) 0.0782(12) Uani d . 1
H H7A -0.1907 0.8520 0.9247 0.117 Uiso calc R 1
H H7B -0.0859 0.8313 1.0537 0.117 Uiso calc R 1
H H7C -0.2499 0.6965 0.9812 0.117 Uiso calc R 1
C C8 0.3955(4) 0.7294(3) 0.6013(3) 0.0448(7) Uani d . 1
C C9 0.3738(4) 0.8742(3) 0.6536(3) 0.0437(7) Uani d . 1
C C10 0.2981(4) 0.9652(3) 0.5761(3) 0.0458(8) Uani d . 1
H H10 0.2822 1.0624 0.6085 0.055 Uiso calc R 1
C C11 0.2458(4) 0.9130(4) 0.4504(3) 0.0508(8) Uani d . 1
C C12 0.2711(5) 0.7693(4) 0.4001(3) 0.0595(9) Uani d . 1
H H12 0.2365 0.7351 0.3152 0.071 Uiso calc R 1
C C13 0.3475(5) 0.6788(4) 0.4763(3) 0.0566(9) Uani d . 1
H H13 0.3667 0.5832 0.4435 0.068 Uiso calc R 1
C C14 0.3856(7) 1.0491(5) 0.8352(4) 0.0887(15) Uani d . 1
H H14A 0.4451 1.1422 0.8062 0.133 Uiso calc R 1
H H14B 0.4231 1.0596 0.9235 0.133 Uiso calc R 1
H H14C 0.2580 1.0367 0.8143 0.133 Uiso calc R 1
C C15 0.1630(5) 1.0130(5) 0.3696(4) 0.0711(10) Uani d . 1
H H15 0.1520 1.1099 0.4064 0.085 Uiso calc R 1

loop_
_atom_site_aniso_label
_atom_site_aniso_U_11
_atom_site_aniso_U_22
_atom_site_aniso_U_33
_atom_site_aniso_U_12
_atom_site_aniso_U_13
_atom_site_aniso_U_23
S1 0.0583(6) 0.0336(5) 0.0875(7) 0.0214(4) 0.0253(5) 0.0119(4)
O1 0.0796(18) 0.0601(15) 0.119(2) 0.0445(14) 0.0248(16) 0.0388(15)
O2 0.0809(17) 0.0406(12) 0.099(2) 0.0122(12) 0.0352(15) -0.0101(12)
O3 0.0426(12) 0.0402(11) 0.0824(16) 0.0191(9) 0.0182(11) 0.0141(11)
O4 0.0727(16) 0.0416(12) 0.0607(15) 0.0235(11) 0.0043(12) 0.0031(10)
O5 0.139(3) 0.102(2) 0.074(2) 0.038(2) -0.007(2) 0.0246(18)
C1 0.0430(16) 0.0363(15) 0.062(2) 0.0103(12) 0.0133(15) 0.0078(14)
C2 0.0501(18) 0.0483(17) 0.056(2) 0.0101(14) 0.0106(16) 0.0008(15)
C3 0.0451(18) 0.0576(19) 0.065(2) 0.0173(15) 0.0136(16) 0.0084(17)
C4 0.055(2) 0.0448(17) 0.068(2) 0.0106(14) 0.0251(17) 0.0075(15)
C5 0.068(2) 0.074(2) 0.051(2) 0.0177(19) 0.0184(18) 0.0047(18)
C6 0.062(2) 0.062(2) 0.063(2) 0.0185(17) 0.0053(18) 0.0154(18)
C7 0.083(3) 0.073(2) 0.088(3) 0.024(2) 0.044(2) 0.001(2)
C8 0.0362(15) 0.0366(15) 0.068(2) 0.0143(12) 0.0178(14) 0.0116(14)
C9 0.0393(15) 0.0373(15) 0.0556(19) 0.0119(12) 0.0121(14) 0.0023(13)
C10 0.0464(17) 0.0352(15) 0.060(2) 0.0150(13) 0.0153(15) 0.0056(14)
C11 0.0447(17) 0.0489(17) 0.062(2) 0.0112(13) 0.0152(15) 0.0131(15)
C12 0.068(2) 0.059(2) 0.055(2) 0.0138(17) 0.0227(18) 0.0051(16)
C13 0.062(2) 0.0466(18) 0.067(2) 0.0183(15) 0.0270(18) 0.0003(16)
C14 0.139(4) 0.062(2) 0.067(3) 0.053(3) 0.000(3) -0.0116(19)
C15 0.076(3) 0.069(2) 0.072(3) 0.023(2) 0.011(2) 0.023(2)

loop_
_atom_type_symbol
_atom_type_description
_atom_type_scat_dispersion_real
_atom_type_scat_dispersion_imag
_atom_type_scat_source
C C 0.0033 0.0016 'International Tables Vol C Tables 4.2.6.8 and 6.1.1.4'
H H 0.0000 0.0000 'International Tables Vol C Tables 4.2.6.8 and 6.1.1.4'
O O 0.0106 0.0060 'International Tables Vol C Tables 4.2.6.8 and 6.1.1.4'
S S 0.1246 0.1234 'International Tables Vol C Tables 4.2.6.8 and 6.1.1.4'

loop_
_geom_angle_atom_site_label_1
_geom_angle_atom_site_label_2
_geom_angle_atom_site_label_3
_geom_angle
O1 S1 O2 120.26(17)
O1 S1 O3 102.29(15)
O2 S1 O3 107.89(16)
O1 S1 C1 111.18(18)
O2 S1 C1 109.69(16)
O3 S1 C1 103.97(13)
C8 O3 S1 118.58(18)
C9 O4 C14 116.7(3)
C6 C1 C2 120.9(3)
C6 C1 S1 120.0(3)
C2 C1 S1 119.1(3)
C1 C2 C3 119.0(3)
C1 C2 H2 120.5
C3 C2 H2 120.5
C2 C3 C4 121.1(3)
C2 C3 H3 119.5
C4 C3 H3 119.5
C5 C4 C3 118.4(3)
C5 C4 C7 120.8(3)
C3 C4 C7 120.8(3)
C6 C5 C4 121.6(3)
C6 C5 H5 119.2
C4 C5 H5 119.2
C5 C6 C1 119.0(3)
C5 C6 H6 120.5
C1 C6 H6 120.5
C4 C7 H7A 109.5
C4 C7 H7B 109.5
H7A C7 H7B 109.5
C4 C7 H7C 109.5
H7A C7 H7C 109.5
H7B C7 H7C 109.5
C13 C8 C9 121.8(3)
C13 C8 O3 120.7(3)
C9 C8 O3 117.4(3)
O4 C9 C10 125.7(3)
O4 C9 C8 116.3(3)
C10 C9 C8 118.0(3)
C9 C10 C11 120.3(3)
C9 C10 H10 119.9
C11 C10 H10 119.9
C10 C11 C12 120.6(3)
C10 C11 C15 119.0(3)
C12 C11 C15 120.4(3)
C13 C12 C11 119.4(3)
C13 C12 H12 120.3
C11 C12 H12 120.3
C12 C13 C8 119.7(3)
C12 C13 H13 120.1
C8 C13 H13 120.1
O4 C14 H14A 109.5
O4 C14 H14B 109.5
H14A C14 H14B 109.5
O4 C14 H14C 109.5
H14A C14 H14C 109.5
H14B C14 H14C 109.5
O5 C15 C11 124.3(4)
O5 C15 H15 117.8
C11 C15 H15 117.8

loop_
_geom_bond_atom_site_label_1
_geom_bond_atom_site_label_2
_geom_bond_distance
S1 O1 1.420(3)
S1 O2 1.420(3)
S1 O3 1.605(2)
S1 C1 1.743(3)
O3 C8 1.406(4)
O4 C9 1.355(4)
O4 C14 1.433(4)
O5 C15 1.195(5)
C1 C6 1.372(5)
C1 C2 1.373(5)
C2 C3 1.373(4)
C2 H2 0.9300
C3 C4 1.379(5)
C3 H3 0.9300
C4 C5 1.371(5)
C4 C7 1.496(5)
C5 C6 1.368(5)
C5 H5 0.9300
C6 H6 0.9300
C7 H7A 0.9600
C7 H7B 0.9600
C7 H7C 0.9600
C8 C13 1.369(5)
C8 C9 1.395(4)
C9 C10 1.376(4)
C10 C11 1.381(5)
C10 H10 0.9300
C11 C12 1.390(5)
C11 C15 1.480(5)
C12 C13 1.366(5)
C12 H12 0.9300
C13 H13 0.9300
C14 H14A 0.9600
C14 H14B 0.9600
C14 H14C 0.9600
C15 H15 0.9300

loop_
_geom_hbond_atom_site_label_D
_geom_hbond_atom_site_label_H
_geom_hbond_atom_site_label_A
_geom_hbond_site_symmetry_A
_geom_hbond_distance_DH
_geom_hbond_distance_HA
_geom_hbond_distance_DA
_geom_hbond_angle_DHA
_geom_hbond_publ_flag
C14 H14A O1 1_565 0.96 2.53 3.362(5) 145 yes
C7 H7B O5 1_556 0.96 2.56 3.513(6) 175 yes

loop_
_geom_torsion_atom_site_label_1
_geom_torsion_atom_site_label_2
_geom_torsion_atom_site_label_3
_geom_torsion_atom_site_label_4
_geom_torsion
O1 S1 O3 C8 -176.3(2)
O2 S1 O3 C8 55.9(2)
C1 S1 O3 C8 -60.5(3)
O1 S1 C1 C6 20.1(3)
O2 S1 C1 C6 155.5(3)
O3 S1 C1 C6 -89.3(3)
O1 S1 C1 C2 -161.7(2)
O2 S1 C1 C2 -26.2(3)
O3 S1 C1 C2 89.0(3)
C6 C1 C2 C3 -0.3(5)
S1 C1 C2 C3 -178.6(2)
C1 C2 C3 C4 0.2(5)
C2 C3 C4 C5 0.1(5)
C2 C3 C4 C7 179.7(3)
C3 C4 C5 C6 -0.2(5)
C7 C4 C5 C6 -179.8(3)
C4 C5 C6 C1 0.0(5)
C2 C1 C6 C5 0.2(5)
S1 C1 C6 C5 178.4(3)
S1 O3 C8 C13 -79.1(3)
S1 O3 C8 C9 103.2(3)
C14 O4 C9 C10 9.7(5)
C14 O4 C9 C8 -170.8(4)
C13 C8 C9 O4 -178.1(3)
O3 C8 C9 O4 -0.5(4)
C13 C8 C9 C10 1.4(4)
O3 C8 C9 C10 179.0(2)
O4 C9 C10 C11 179.5(3)
C8 C9 C10 C11 0.1(4)
C9 C10 C11 C12 -1.0(5)
C9 C10 C11 C15 179.3(3)
C10 C11 C12 C13 0.5(5)
C15 C11 C12 C13 -179.9(3)
C11 C12 C13 C8 1.0(5)
C9 C8 C13 C12 -2.0(5)
O3 C8 C13 C12 -179.5(3)
C10 C11 C15 O5 -178.3(4)
C12 C11 C15 O5 2.1(6)

loop_
_cod_related_entry_id
_cod_related_entry_database
_cod_related_entry_code
1 ChemSpider 1512504
